data_1547610
loop_
_publ_author_name
'Guo, Yijing'
'Li, Miao'
'Zhou, Yuanyuan'
'Song, Jinsheng'
'Bo, Zhishan'
'Wang, Hua'

_publ_section_title
;
 Two-Dimensional Conjugated Polymer Based on sp2-Carbon Bridged
 Indacenodithiophene for Efficient Polymer Solar Cells
;
_journal_issue 20
_journal_name_full Macromolecules
_journal_page_first 7984
_journal_paper_doi 10.1021/acs.macromol.7b01738
_journal_volume 50
_journal_year 2017
_chemical_formula_moiety '2(C32 H37 S)'
_chemical_formula_sum 'C64 H74 S2'
_chemical_formula_weight 907.35
_space_group_crystal_system triclinic
_space_group_IT_number 2
_space_group_name_Hall '-P 1'
_space_group_name_H-M_alt 'P -1'
_symmetry_space_group_name_Hall '-P 1'
_symmetry_space_group_name_H-M 'P -1'
_atom_sites_solution_hydrogens geom
_atom_sites_solution_primary direct
_audit_creation_date 2017-05-17
_audit_creation_method
;
Olex2 1.2-beta
(compiled 2015.01.26 svn.r3150 for OlexSys, GUI svn.r4998)
;
_cell_angle_alpha 106.712(5)
_cell_angle_beta 93.358(5)
_cell_angle_gamma 107.192(5)
_cell_formula_units_Z 2
_cell_length_a 10.640(3)
_cell_length_b 15.198(4)
_cell_length_c 18.576(6)
_cell_measurement_reflns_used 2753
_cell_measurement_temperature 296(2)
_cell_measurement_theta_max 20.89
_cell_measurement_theta_min 2.32
_cell_volume 2714.4(14)
_computing_molecular_graphics 'Olex2 (Dolomanov et al., 2009)'
_computing_publication_material 'Olex2 (Dolomanov et al., 2009)'
_computing_structure_refinement 'ShelXL-2014/7 (Sheldrick, 2008)'
_computing_structure_solution 'ShelXS-1997 (Sheldrick, 2008)'
_diffrn_ambient_temperature 296.15
_diffrn_measured_fraction_theta_full 0.986
_diffrn_measured_fraction_theta_max 0.986
_diffrn_measurement_device_type 'CCD area detector'
_diffrn_measurement_method 'phi and omega scans'
_diffrn_radiation_monochromator graphite
_diffrn_radiation_type MoK\a
_diffrn_radiation_wavelength 0.71073
_diffrn_reflns_av_R_equivalents 0.0397
_diffrn_reflns_av_unetI/netI 0.0853
_diffrn_reflns_Laue_measured_fraction_full 0.986
_diffrn_reflns_Laue_measured_fraction_max 0.986
_diffrn_reflns_limit_h_max 10
_diffrn_reflns_limit_h_min -12
_diffrn_reflns_limit_k_max 17
_diffrn_reflns_limit_k_min -18
_diffrn_reflns_limit_l_max 19
_diffrn_reflns_limit_l_min -22
_diffrn_reflns_number 13990
_diffrn_reflns_point_group_measured_fraction_full 0.986
_diffrn_reflns_point_group_measured_fraction_max 0.986
_diffrn_reflns_theta_full 25.099
_diffrn_reflns_theta_max 25.099
_diffrn_reflns_theta_min 2.029
_exptl_absorpt_coefficient_mu 0.136
_exptl_absorpt_correction_T_max 0.7457
_exptl_absorpt_correction_T_min 0.6440
_exptl_absorpt_correction_type multi-scan
_exptl_absorpt_process_details
;
SADABS-2008/1 (Bruker,2008) was used for absorption correction.
wR2(int) was 0.0899 before and 0.0465 after correction.
The Ratio of minimum to maximum transmission is 0.8636.
The \l/2 correction factor is 0.0015.
;
_exptl_crystal_colour colourless
_exptl_crystal_colour_primary colourless
_exptl_crystal_density_diffrn 1.110
_exptl_crystal_description block
_exptl_crystal_F_000 980
_exptl_crystal_size_max 0.42
_exptl_crystal_size_mid 0.28
_exptl_crystal_size_min 0.06
_refine_diff_density_max 0.798
_refine_diff_density_min -1.112
_refine_diff_density_rms 0.108
_refine_ls_extinction_method none
_refine_ls_goodness_of_fit_ref 1.166
_refine_ls_hydrogen_treatment constr
_refine_ls_matrix_type full
_refine_ls_number_parameters 521
_refine_ls_number_reflns 9546
_refine_ls_number_restraints 8
_refine_ls_restrained_S_all 1.170
_refine_ls_R_factor_all 0.1687
_refine_ls_R_factor_gt 0.1133
_refine_ls_shift/su_max 0.000
_refine_ls_shift/su_mean 0.000
_refine_ls_structure_factor_coef Fsqd
_refine_ls_weighting_details 'w=1/[\s^2^(Fo^2^)+(0.2000P)^2^] where P=(Fo^2^+2Fc^2^)/3'
_refine_ls_weighting_scheme calc
_refine_ls_wR_factor_gt 0.3058
_refine_ls_wR_factor_ref 0.3610
_reflns_Friedel_coverage 0.000
_reflns_number_gt 5195
_reflns_number_total 9546
_reflns_threshold_expression 'I > 2\s(I)'
_cod_data_source_file ma7b01738_si_002.cif
_cod_data_source_block a
_cod_depositor_comments 'Adding full bibliography for 1547609--1547610.cif.'
_cod_original_cell_volume 2714.5(13)
_cod_database_code 1547610
_shelx_space_group_comment
;
The symmetry employed for this shelxl refinement is uniquely defined
by the following loop, which should always be used as a source of
symmetry information in preference to the above space-group names.
They are only intended as comments.
;
_shelx_estimated_absorpt_t_max 0.992
_shelx_estimated_absorpt_t_min 0.945
_olex2_refinement_description
;
1. Fixed Uiso
 At 1.2 times of:
  All C(H) groups, All C(H,H) groups
 At 1.5 times of:
  All C(H,H,H) groups
2. Restrained distances
 C50-C51 = C62-C63 = C63-C64 = C29-C30 = C19-C20
 1.53 with sigma of 0.01
 C51-C52 = C49-C50 = C28-C29
 1.53 with sigma of 0.01
3. Rigid bond restraints
 C29, C30
 with sigma for 1-2 distances of 0.01 and sigma for 1-3 distances of 0.01
 C50, C51, C52
 with sigma for 1-2 distances of 0.01 and sigma for 1-3 distances of 0.01
 C27, C28
 with sigma for 1-2 distances of 0.01 and sigma for 1-3 distances of 0.01
4. Uiso/Uaniso restraints and constraints
: with sigma of 0.01 and sigma for terminal atoms of 0.02
5. Others
 Fixed Uiso: C20(0.1493) C30(0.1822) C31(0.18389) C32(0.19185) C50(0.1453)
 C51(0.1636) C52(0.16544) C62(0.17378) C63(0.21821) C64(0.18896)
6.a Secondary CH2 refined with riding coordinates:
 C15(H15A,H15B), C16(H16A,H16B), C17(H17A,H17B), C18(H18A,H18B), C19(H19A,
 H19B), C27(H27A,H27B), C28(H28A,H28B), C29(H29A,H29B), C30(H30A,H30B),
 C31(H31A,H31B), C47(H47A,H47B), C48(H48A,H48B), C49(H49A,H49B), C50(H50A,H50B),
  C51(H51A,H51B), C59(H59A,H59B), C60(H60A,H60B), C61(H61A,H61B), C62(H62A,
 H62B), C63(H63A,H63B)
6.b Me refined with riding coordinates:
 C20(H20A,H20B,H20C), C52(H52A,H52B,H52C), C64(H64A,H64B,H64C)
6.c Aromatic/amide H refined with riding coordinates:
 C1(H1), C2(H2), C6(H6), C10(H10), C11(H11), C13(H13), C14(H14), C22(H22),
 C23(H23), C25(H25), C26(H26), C33(H33), C34(H34), C39(H39), C42(H42), C43(H43),
  C45(H45), C46(H46), C54(H54), C55(H55), C57(H57), C58(H58)
6.d Idealised Me refined as rotating group:
 C32(H32A,H32B,H32C)
;
_shelx_shelxl_version_number 2014/7
_olex2_submission_special_instructions 'No special instructions were received'

loop_
_space_group_symop_operation_xyz
'x, y, z'
'-x, -y, -z'

loop_
_atom_site_label
_atom_site_type_symbol
_atom_site_fract_x
_atom_site_fract_y
_atom_site_fract_z
_atom_site_U_iso_or_equiv
_atom_site_adp_type
_atom_site_occupancy
_atom_site_site_symmetry_order
_atom_site_calc_flag
_atom_site_refinement_flags_posn
_atom_site_refinement_flags_adp
S1 S 0.64436(12) 0.46150(10) 1.10095(7) 0.0547(4) Uani 1 1 d . .
S2 S 0.28121(12) -0.15236(9) 0.49317(8) 0.0567(4) Uani 1 1 d . .
C1 C 0.5013(4) 0.4003(4) 1.0370(3) 0.0537(13) Uani 1 1 d . .
H1 H 0.4170 0.3865 1.0511 0.064 Uiso 1 1 calc R .
C2 C 0.5222(4) 0.3736(4) 0.9634(3) 0.0501(12) Uani 1 1 d . .
H2 H 0.4550 0.3395 0.9217 0.060 Uiso 1 1 calc R .
C3 C 0.6615(4) 0.4050(3) 0.9588(3) 0.0428(11) Uani 1 1 d . .
C4 C 0.7371(4) 0.4526(3) 1.0290(2) 0.0397(11) Uani 1 1 d . .
C5 C 0.8780(4) 0.4834(3) 1.0225(2) 0.0394(10) Uani 1 1 d . .
C6 C 0.9906(4) 0.5307(3) 1.0777(2) 0.0414(11) Uani 1 1 d . .
H6 H 0.9829 0.5512 1.1290 0.050 Uiso 1 1 calc R .
C7 C 1.1125(4) 0.5463(3) 1.0553(3) 0.0398(10) Uani 1 1 d . .
C8 C 0.7473(4) 0.4030(3) 0.8956(2) 0.0406(11) Uani 1 1 d . .
C9 C 0.7359(4) 0.3013(3) 0.8447(3) 0.0451(12) Uani 1 1 d . .
C10 C 0.6742(6) 0.2181(4) 0.8623(3) 0.0612(14) Uani 1 1 d . .
H10 H 0.6348 0.2222 0.9060 0.073 Uiso 1 1 calc R .
C11 C 0.6712(6) 0.1277(4) 0.8142(4) 0.0755(18) Uani 1 1 d . .
H11 H 0.6262 0.0720 0.8255 0.091 Uiso 1 1 calc R .
C12 C 0.7336(5) 0.1183(4) 0.7497(3) 0.0612(15) Uani 1 1 d . .
C13 C 0.7907(6) 0.2005(4) 0.7330(3) 0.0614(15) Uani 1 1 d . .
H13 H 0.8305 0.1966 0.6894 0.074 Uiso 1 1 calc R .
C14 C 0.7915(5) 0.2907(4) 0.7792(3) 0.0547(13) Uani 1 1 d . .
H14 H 0.8308 0.3454 0.7653 0.066 Uiso 1 1 calc R .
C15 C 0.7361(6) 0.0199(4) 0.7025(4) 0.0721(17) Uani 1 1 d . .
H15A H 0.7423 0.0193 0.6505 0.087 Uiso 1 1 calc R .
H15B H 0.6533 -0.0292 0.7021 0.087 Uiso 1 1 calc R .
C16 C 0.8522(6) -0.0056(4) 0.7326(4) 0.0751(18) Uani 1 1 d . .
H16A H 0.9338 0.0480 0.7397 0.090 Uiso 1 1 calc R .
H16B H 0.8395 -0.0133 0.7820 0.090 Uiso 1 1 calc R .
C17 C 0.8682(8) -0.0980(5) 0.6805(4) 0.095(2) Uani 1 1 d . .
H17A H 0.7828 -0.1494 0.6674 0.114 Uiso 1 1 calc R .
H17B H 0.8940 -0.0868 0.6338 0.114 Uiso 1 1 calc R .
C18 C 0.9665(9) -0.1304(6) 0.7139(6) 0.134(4) Uani 1 1 d . .
H18A H 0.9344 -0.1550 0.7544 0.161 Uiso 1 1 calc R .
H18B H 1.0497 -0.0773 0.7344 0.161 Uiso 1 1 calc R .
C19 C 0.9897(13) -0.2259(11) 0.6368(9) 0.206(6) Uiso 1 1 d D .
H19A H 0.9187 -0.2870 0.6276 0.248 Uiso 1 1 calc R .
H19B H 0.9932 -0.2091 0.5902 0.248 Uiso 1 1 calc R .
C20 C 1.1218(10) -0.2318(8) 0.6654(7) 0.149 Uiso 1 1 d D .
H20A H 1.1433 -0.2813 0.6280 0.224 Uiso 1 1 calc R .
H20B H 1.1900 -0.1703 0.6747 0.224 Uiso 1 1 calc R .
H20C H 1.1161 -0.2476 0.7119 0.224 Uiso 1 1 calc R .
C21 C 0.7114(4) 0.4618(3) 0.8472(3) 0.0427(11) Uani 1 1 d . .
C22 C 0.5868(5) 0.4276(4) 0.8045(3) 0.0519(13) Uani 1 1 d . .
H22 H 0.5271 0.3691 0.8050 0.062 Uiso 1 1 calc R .
C23 C 0.5476(6) 0.4779(4) 0.7609(3) 0.0614(15) Uani 1 1 d . .
H23 H 0.4617 0.4536 0.7337 0.074 Uiso 1 1 calc R .
C24 C 0.6343(7) 0.5633(5) 0.7572(3) 0.0714(17) Uani 1 1 d . .
C25 C 0.7598(7) 0.5963(5) 0.7999(4) 0.085(2) Uani 1 1 d . .
H25 H 0.8216 0.6529 0.7976 0.102 Uiso 1 1 calc R .
C26 C 0.7966(5) 0.5481(4) 0.8459(4) 0.0659(16) Uani 1 1 d . .
H26 H 0.8800 0.5747 0.8761 0.079 Uiso 1 1 calc R .
C27 C 0.5966(9) 0.6185(6) 0.7093(4) 0.104(2) Uani 1 1 d . U
H27A H 0.6769 0.6573 0.6965 0.124 Uiso 1 1 calc R .
H27B H 0.5418 0.5726 0.6622 0.124 Uiso 1 1 calc R .
C28 C 0.5216(13) 0.6847(9) 0.7479(7) 0.166(4) Uiso 1 1 d D U
H28A H 0.4986 0.7156 0.7125 0.199 Uiso 1 1 calc R .
H28B H 0.4388 0.6445 0.7573 0.199 Uiso 1 1 calc R .
C29 C 0.5904(14) 0.7626(8) 0.8214(7) 0.188(5) Uani 1 1 d D U
H29A H 0.6802 0.7964 0.8156 0.225 Uiso 1 1 calc R .
H29B H 0.5967 0.7331 0.8608 0.225 Uiso 1 1 calc R .
C30 C 0.5156(13) 0.8360(9) 0.8458(8) 0.182 Uiso 1 1 d D U
H30A H 0.4957 0.8592 0.8044 0.219 Uiso 1 1 calc R .
H30B H 0.4331 0.8074 0.8626 0.219 Uiso 1 1 calc R .
C31 C 0.6086(14) 0.9142(10) 0.9083(8) 0.184 Uiso 1 1 d . U
H31A H 0.6000 0.9764 0.9095 0.221 Uiso 1 1 calc R .
H31B H 0.6995 0.9165 0.9029 0.221 Uiso 1 1 calc R .
C32 C 0.5688(13) 0.8891(10) 0.9865(8) 0.192 Uiso 1 1 d . U
H32A H 0.5336 0.9368 1.0160 0.288 Uiso 1 1 calc GR .
H32B H 0.6468 0.8902 1.0159 0.288 Uiso 1 1 calc GR .
H32C H 0.5030 0.8258 0.9730 0.288 Uiso 1 1 calc GR .
C33 C 0.4270(5) -0.0862(4) 0.5555(3) 0.0624(15) Uani 1 1 d . .
H33 H 0.4967 -0.1101 0.5609 0.075 Uiso 1 1 calc R .
C34 C 0.4300(4) 0.0038(4) 0.5956(3) 0.0508(12) Uani 1 1 d . .
H34 H 0.5020 0.0492 0.6312 0.061 Uiso 1 1 calc R .
C35 C 0.3122(4) 0.0208(3) 0.5775(2) 0.0421(11) Uani 1 1 d . .
C36 C 0.2226(4) -0.0571(3) 0.5226(3) 0.0428(11) Uani 1 1 d . .
C37 C 0.1011(4) -0.0375(3) 0.5044(2) 0.0394(10) Uani 1 1 d . .
C38 C 0.1184(4) 0.0589(3) 0.5493(2) 0.0408(11) Uani 1 1 d . .
C39 C 0.0167(4) 0.0965(3) 0.5452(3) 0.0439(11) Uani 1 1 d . .
H39 H 0.0260 0.1596 0.5746 0.053 Uiso 1 1 calc R .
C40 C 0.2579(4) 0.1068(3) 0.5991(3) 0.0423(11) Uani 1 1 d . .
C41 C 0.3503(4) 0.1901(3) 0.5772(3) 0.0447(11) Uani 1 1 d . .
C42 C 0.3144(5) 0.2191(4) 0.5176(3) 0.0598(14) Uani 1 1 d . .
H42 H 0.2299 0.1886 0.4888 0.072 Uiso 1 1 calc R .
C43 C 0.4056(6) 0.2946(5) 0.5009(4) 0.0796(18) Uani 1 1 d . .
H43 H 0.3810 0.3131 0.4601 0.095 Uiso 1 1 calc R .
C44 C 0.5300(6) 0.3424(4) 0.5423(4) 0.0723(17) Uani 1 1 d . .
C45 C 0.5655(5) 0.3124(4) 0.6008(4) 0.0650(16) Uani 1 1 d . .
H45 H 0.6507 0.3427 0.6288 0.078 Uiso 1 1 calc R .
C46 C 0.4777(5) 0.2384(4) 0.6189(3) 0.0570(14) Uani 1 1 d . .
H46 H 0.5036 0.2203 0.6597 0.068 Uiso 1 1 calc R .
C47 C 0.6241(8) 0.4265(6) 0.5222(7) 0.121(3) Uani 1 1 d . .
H47A H 0.5710 0.4607 0.5049 0.145 Uiso 1 1 calc R .
H47B H 0.6827 0.4715 0.5684 0.145 Uiso 1 1 calc R .
C48 C 0.7027(11) 0.4033(7) 0.4674(7) 0.145(4) Uani 1 1 d . .
H48A H 0.6481 0.3634 0.4187 0.174 Uiso 1 1 calc R .
H48B H 0.7577 0.3688 0.4823 0.174 Uiso 1 1 calc R .
C49 C 0.7929(13) 0.5065(9) 0.4633(7) 0.185(5) Uiso 1 1 d D .
H49A H 0.7427 0.5515 0.4709 0.221 Uiso 1 1 calc R .
H49B H 0.8710 0.5342 0.5024 0.221 Uiso 1 1 calc R .
C50 C 0.8327(11) 0.4885(7) 0.3868(6) 0.145 Uiso 1 1 d D U
H50A H 0.7561 0.4648 0.3471 0.174 Uiso 1 1 calc R .
H50B H 0.8816 0.4427 0.3778 0.174 Uiso 1 1 calc R .
C51 C 0.9224(12) 0.5913(8) 0.3922(7) 0.164 Uiso 1 1 d D U
H51A H 0.8768 0.6389 0.4058 0.196 Uiso 1 1 calc R .
H51B H 1.0047 0.6125 0.4272 0.196 Uiso 1 1 calc R .
C52 C 0.9440(12) 0.5688(9) 0.3118(6) 0.165 Uiso 1 1 d D U
H52A H 1.0001 0.6266 0.3039 0.248 Uiso 1 1 calc R .
H52B H 0.9861 0.5197 0.3002 0.248 Uiso 1 1 calc R .
H52C H 0.8598 0.5458 0.2791 0.248 Uiso 1 1 calc R .
C53 C 0.2415(4) 0.1409(4) 0.6831(3) 0.0466(12) Uani 1 1 d . .
C54 C 0.2611(6) 0.0947(5) 0.7328(3) 0.0645(15) Uani 1 1 d . .
H54 H 0.2874 0.0399 0.7169 0.077 Uiso 1 1 calc R .
C55 C 0.2416(6) 0.1297(5) 0.8086(3) 0.0748(17) Uani 1 1 d . .
H55 H 0.2566 0.0978 0.8425 0.090 Uiso 1 1 calc R .
C56 C 0.2013(5) 0.2090(5) 0.8340(3) 0.0656(17) Uani 1 1 d . .
C57 C 0.1859(5) 0.2567(4) 0.7849(3) 0.0630(15) Uani 1 1 d . .
H57 H 0.1585 0.3109 0.8009 0.076 Uiso 1 1 calc R .
C58 C 0.2105(5) 0.2256(4) 0.7104(3) 0.0582(14) Uani 1 1 d . .
H58 H 0.2061 0.2623 0.6786 0.070 Uiso 1 1 calc R .
C59 C 0.1735(6) 0.2429(5) 0.9149(3) 0.085(2) Uani 1 1 d . .
H59A H 0.2333 0.2295 0.9486 0.102 Uiso 1 1 calc R .
H59B H 0.1915 0.3127 0.9308 0.102 Uiso 1 1 calc R .
C60 C 0.0326(7) 0.1941(7) 0.9222(4) 0.112(3) Uani 1 1 d . .
H60A H 0.0140 0.1243 0.9046 0.135 Uiso 1 1 calc R .
H60B H -0.0268 0.2091 0.8895 0.135 Uiso 1 1 calc R .
C61 C 0.0032(10) 0.2243(8) 1.0030(5) 0.158(5) Uani 1 1 d . .
H61A H 0.0811 0.2324 1.0373 0.190 Uiso 1 1 calc R .
H61B H -0.0086 0.2874 1.0135 0.190 Uiso 1 1 calc R .
C62 C -0.1102(13) 0.1605(9) 1.0213(7) 0.174 Uiso 1 1 d D .
H62A H -0.1005 0.0966 1.0082 0.209 Uiso 1 1 calc R .
H62B H -0.1886 0.1549 0.9885 0.209 Uiso 1 1 calc R .
C63 C -0.1378(16) 0.1875(11) 1.1036(8) 0.218 Uiso 1 1 d D .
H63A H -0.2155 0.1376 1.1080 0.262 Uiso 1 1 calc R .
H63B H -0.0625 0.1902 1.1372 0.262 Uiso 1 1 calc R .
C64 C -0.1612(13) 0.2848(9) 1.1280(8) 0.189 Uiso 1 1 d D .
H64A H -0.1781 0.2994 1.1796 0.283 Uiso 1 1 calc R .
H64B H -0.0838 0.3346 1.1245 0.283 Uiso 1 1 calc R .
H64C H -0.2367 0.2820 1.0954 0.283 Uiso 1 1 calc R .

loop_
_atom_site_aniso_label
_atom_site_aniso_U_11
_atom_site_aniso_U_22
_atom_site_aniso_U_33
_atom_site_aniso_U_23
_atom_site_aniso_U_13
_atom_site_aniso_U_12
S1 0.0355(7) 0.0744(9) 0.0448(7) 0.0072(6) 0.0100(5) 0.0152(6)
S2 0.0452(7) 0.0574(8) 0.0616(9) -0.0018(6) -0.0025(6) 0.0305(6)
C1 0.027(2) 0.067(3) 0.062(3) 0.015(3) 0.011(2) 0.012(2)
C2 0.031(2) 0.053(3) 0.053(3) 0.003(2) 0.003(2) 0.011(2)
C3 0.026(2) 0.047(3) 0.048(3) 0.010(2) 0.0025(19) 0.007(2)
C4 0.023(2) 0.047(3) 0.039(2) 0.002(2) 0.0023(18) 0.0084(19)
C5 0.031(2) 0.047(3) 0.036(2) 0.003(2) 0.0038(18) 0.017(2)
C6 0.030(2) 0.053(3) 0.032(2) 0.003(2) 0.0021(18) 0.011(2)
C7 0.030(2) 0.045(3) 0.038(2) 0.003(2) 0.0027(18) 0.014(2)
C8 0.031(2) 0.046(3) 0.037(2) 0.003(2) 0.0004(19) 0.012(2)
C9 0.027(2) 0.052(3) 0.045(3) 0.001(2) -0.0067(19) 0.014(2)
C10 0.068(4) 0.048(3) 0.064(4) 0.009(3) 0.019(3) 0.020(3)
C11 0.067(4) 0.051(3) 0.093(5) 0.009(3) 0.007(4) 0.012(3)
C12 0.050(3) 0.061(4) 0.056(3) -0.010(3) -0.013(3) 0.025(3)
C13 0.067(4) 0.065(4) 0.044(3) -0.003(3) 0.002(3) 0.031(3)
C14 0.056(3) 0.061(3) 0.042(3) 0.005(2) 0.009(2) 0.025(3)
C15 0.070(4) 0.064(4) 0.064(4) -0.006(3) -0.013(3) 0.027(3)
C16 0.071(4) 0.060(4) 0.077(4) -0.010(3) -0.005(3) 0.031(3)
C17 0.105(6) 0.076(4) 0.095(5) -0.005(4) 0.017(4) 0.047(4)
C18 0.113(7) 0.102(6) 0.175(10) -0.004(6) -0.007(6) 0.068(6)
C21 0.034(2) 0.048(3) 0.040(3) 0.001(2) 0.0017(19) 0.016(2)
C22 0.046(3) 0.060(3) 0.042(3) 0.003(2) -0.001(2) 0.021(2)
C23 0.058(3) 0.080(4) 0.045(3) 0.005(3) 0.001(3) 0.036(3)
C24 0.079(4) 0.086(5) 0.056(4) 0.015(3) 0.003(3) 0.045(4)
C25 0.082(5) 0.072(4) 0.103(5) 0.040(4) -0.002(4) 0.019(4)
C26 0.047(3) 0.066(4) 0.076(4) 0.025(3) -0.005(3) 0.006(3)
C27 0.137(7) 0.124(6) 0.077(5) 0.041(4) 0.013(5) 0.073(5)
C29 0.264(16) 0.138(9) 0.210(14) 0.067(9) 0.046(13) 0.124(11)
C33 0.042(3) 0.078(4) 0.068(4) 0.012(3) -0.003(3) 0.034(3)
C34 0.034(2) 0.059(3) 0.051(3) 0.003(2) -0.007(2) 0.019(2)
C35 0.034(2) 0.054(3) 0.037(2) 0.006(2) 0.0012(19) 0.022(2)
C36 0.033(2) 0.045(3) 0.045(3) 0.000(2) -0.003(2) 0.019(2)
C37 0.030(2) 0.051(3) 0.035(2) 0.005(2) 0.0012(18) 0.020(2)
C38 0.031(2) 0.048(3) 0.037(2) 0.001(2) 0.0000(19) 0.017(2)
C39 0.033(2) 0.048(3) 0.043(3) -0.003(2) -0.001(2) 0.020(2)
C40 0.032(2) 0.047(3) 0.039(3) 0.000(2) -0.0022(19) 0.016(2)
C41 0.031(2) 0.052(3) 0.043(3) 0.000(2) 0.001(2) 0.018(2)
C42 0.048(3) 0.067(4) 0.061(3) 0.016(3) 0.001(3) 0.019(3)
C43 0.069(4) 0.080(4) 0.096(5) 0.040(4) 0.007(4) 0.023(4)
C44 0.061(4) 0.058(4) 0.097(5) 0.019(3) 0.021(4) 0.022(3)
C45 0.035(3) 0.063(4) 0.078(4) 0.002(3) 0.014(3) 0.008(3)
C46 0.037(3) 0.060(3) 0.056(3) -0.005(3) -0.006(2) 0.014(2)
C47 0.087(6) 0.089(6) 0.188(10) 0.063(6) 0.034(6) 0.011(5)
C48 0.151(9) 0.113(7) 0.165(9) 0.059(7) 0.081(8) 0.007(6)
C53 0.032(2) 0.058(3) 0.037(3) 0.001(2) -0.0020(19) 0.011(2)
C54 0.063(3) 0.087(4) 0.050(3) 0.020(3) 0.008(3) 0.035(3)
C55 0.078(4) 0.095(5) 0.050(3) 0.021(3) 0.005(3) 0.030(4)
C56 0.033(3) 0.091(4) 0.047(3) -0.004(3) 0.002(2) 0.008(3)
C57 0.056(3) 0.071(4) 0.046(3) -0.008(3) 0.006(3) 0.024(3)
C58 0.054(3) 0.063(3) 0.049(3) 0.001(3) -0.001(2) 0.023(3)
C59 0.063(4) 0.122(6) 0.042(3) 0.002(3) 0.012(3) 0.012(4)
C60 0.070(5) 0.149(7) 0.072(5) -0.007(5) 0.014(4) 0.008(5)
C61 0.108(7) 0.176(9) 0.105(7) -0.037(6) 0.053(6) -0.004(7)

loop_
_atom_type_symbol
_atom_type_description
_atom_type_scat_dispersion_real
_atom_type_scat_dispersion_imag
_atom_type_scat_source
C C 0.0033 0.0016 'International Tables Vol C Tables 4.2.6.8 and 6.1.1.4'
H H 0.0000 0.0000 'International Tables Vol C Tables 4.2.6.8 and 6.1.1.4'
S S 0.1246 0.1234 'International Tables Vol C Tables 4.2.6.8 and 6.1.1.4'

loop_
_geom_angle_atom_site_label_1
_geom_angle_atom_site_label_2
_geom_angle_atom_site_label_3
_geom_angle
_geom_angle_site_symmetry_1
_geom_angle_site_symmetry_3
C1 S1 C4 90.6(2) . .
C36 S2 C33 90.1(2) . .
S1 C1 H1 123.2 . .
C2 C1 S1 113.7(3) . .
C2 C1 H1 123.2 . .
C1 C2 H2 124.6 . .
C1 C2 C3 110.9(4) . .
C3 C2 H2 124.6 . .
C2 C3 C8 136.6(4) . .
C4 C3 C2 111.9(4) . .
C4 C3 C8 111.5(4) . .
C3 C4 S1 113.0(3) . .
C3 C4 C5 110.6(4) . .
C5 C4 S1 136.4(3) . .
C6 C5 C4 131.3(4) . .
C6 C5 C7 121.5(4) . 2_767
C7 C5 C4 107.2(4) 2_767 .
C5 C6 H6 120.6 . .
C7 C6 C5 118.7(4) . .
C7 C6 H6 120.6 . .
C5 C7 C8 111.0(4) 2_767 2_767
C6 C7 C5 119.8(4) . 2_767
C6 C7 C8 129.2(4) . 2_767
C3 C8 C7 99.5(3) . 2_767
C3 C8 C9 114.7(4) . .
C3 C8 C21 108.6(4) . .
C9 C8 C7 110.3(3) . 2_767
C9 C8 C21 110.1(4) . .
C21 C8 C7 113.3(4) . 2_767
C10 C9 C8 123.0(4) . .
C10 C9 C14 117.5(5) . .
C14 C9 C8 119.5(4) . .
C9 C10 H10 120.1 . .
C9 C10 C11 119.8(5) . .
C11 C10 H10 120.1 . .
C10 C11 H11 118.9 . .
C10 C11 C12 122.1(6) . .
C12 C11 H11 118.9 . .
C11 C12 C15 120.3(6) . .
C13 C12 C11 116.8(5) . .
C13 C12 C15 122.9(6) . .
C12 C13 H13 119.1 . .
C12 C13 C14 121.7(5) . .
C14 C13 H13 119.1 . .
C9 C14 C13 121.9(5) . .
C9 C14 H14 119.0 . .
C13 C14 H14 119.0 . .
C12 C15 H15A 109.1 . .
C12 C15 H15B 109.1 . .
C12 C15 C16 112.4(4) . .
H15A C15 H15B 107.8 . .
C16 C15 H15A 109.1 . .
C16 C15 H15B 109.1 . .
C15 C16 H16A 108.8 . .
C15 C16 H16B 108.8 . .
H16A C16 H16B 107.7 . .
C17 C16 C15 113.6(5) . .
C17 C16 H16A 108.8 . .
C17 C16 H16B 108.8 . .
C16 C17 H17A 108.8 . .
C16 C17 H17B 108.8 . .
H17A C17 H17B 107.7 . .
C18 C17 C16 113.8(6) . .
C18 C17 H17A 108.8 . .
C18 C17 H17B 108.8 . .
C17 C18 H18A 110.6 . .
C17 C18 H18B 110.6 . .
C17 C18 C19 105.5(8) . .
H18A C18 H18B 108.8 . .
C19 C18 H18A 110.6 . .
C19 C18 H18B 110.6 . .
C18 C19 H19A 111.2 . .
C18 C19 H19B 111.1 . .
H19A C19 H19B 109.1 . .
C20 C19 C18 103.1(9) . .
C20 C19 H19A 111.1 . .
C20 C19 H19B 111.2 . .
C19 C20 H20A 109.5 . .
C19 C20 H20B 109.5 . .
C19 C20 H20C 109.5 . .
H20A C20 H20B 109.5 . .
H20A C20 H20C 109.5 . .
H20B C20 H20C 109.5 . .
C22 C21 C8 119.0(4) . .
C26 C21 C8 123.1(4) . .
C26 C21 C22 117.8(5) . .
C21 C22 H22 119.1 . .
C21 C22 C23 121.8(5) . .
C23 C22 H22 119.1 . .
C22 C23 H23 119.7 . .
C24 C23 C22 120.7(5) . .
C24 C23 H23 119.7 . .
C23 C24 C25 116.8(6) . .
C23 C24 C27 122.2(6) . .
C25 C24 C27 121.0(7) . .
C24 C25 H25 118.8 . .
C24 C25 C26 122.4(6) . .
C26 C25 H25 118.8 . .
C21 C26 C25 120.4(5) . .
C21 C26 H26 119.8 . .
C25 C26 H26 119.8 . .
C24 C27 H27A 108.9 . .
C24 C27 H27B 108.9 . .
H27A C27 H27B 107.7 . .
C28 C27 C24 113.5(8) . .
C28 C27 H27A 108.9 . .
C28 C27 H27B 108.9 . .
C27 C28 H28A 108.0 . .
C27 C28 H28B 108.0 . .
H28A C28 H28B 107.2 . .
C29 C28 C27 117.4(10) . .
C29 C28 H28A 108.0 . .
C29 C28 H28B 108.0 . .
C28 C29 H29A 109.3 . .
C28 C29 H29B 109.3 . .
C28 C29 C30 111.6(11) . .
H29A C29 H29B 108.0 . .
C30 C29 H29A 109.3 . .
C30 C29 H29B 109.3 . .
C29 C30 H30A 111.1 . .
C29 C30 H30B 111.1 . .
H30A C30 H30B 109.0 . .
C31 C30 C29 103.4(11) . .
C31 C30 H30A 111.1 . .
C31 C30 H30B 111.1 . .
C30 C31 H31A 110.6 . .
C30 C31 H31B 110.6 . .
C30 C31 C32 105.7(11) . .
H31A C31 H31B 108.7 . .
C32 C31 H31A 110.6 . .
C32 C31 H31B 110.6 . .
C31 C32 H32A 109.5 . .
C31 C32 H32B 109.5 . .
C31 C32 H32C 109.5 . .
H32A C32 H32B 109.5 . .
H32A C32 H32C 109.5 . .
H32B C32 H32C 109.5 . .
S2 C33 H33 123.4 . .
C34 C33 S2 113.2(4) . .
C34 C33 H33 123.4 . .
C33 C34 H34 124.1 . .
C33 C34 C35 111.8(4) . .
C35 C34 H34 124.1 . .
C34 C35 C40 137.0(4) . .
C36 C35 C34 112.7(4) . .
C36 C35 C40 110.2(4) . .
C35 C36 S2 112.2(3) . .
C35 C36 C37 111.7(4) . .
C37 C36 S2 136.1(3) . .
C38 C37 C36 106.9(4) . .
C39 C37 C36 131.0(4) 2_556 .
C39 C37 C38 122.1(4) 2_556 .
C37 C38 C40 110.9(3) . .
C39 C38 C37 119.7(4) . .
C39 C38 C40 129.3(4) . .
C37 C39 H39 120.9 2_556 .
C38 C39 C37 118.2(4) . 2_556
C38 C39 H39 120.9 . .
C35 C40 C38 100.1(3) . .
C41 C40 C35 108.0(4) . .
C41 C40 C38 114.1(4) . .
C41 C40 C53 110.9(4) . .
C53 C40 C35 114.2(4) . .
C53 C40 C38 109.2(3) . .
C42 C41 C40 123.3(4) . .
C42 C41 C46 118.2(5) . .
C46 C41 C40 118.5(5) . .
C41 C42 H42 120.2 . .
C41 C42 C43 119.5(5) . .
C43 C42 H42 120.2 . .
C42 C43 H43 118.9 . .
C44 C43 C42 122.2(6) . .
C44 C43 H43 118.9 . .
C43 C44 C45 118.0(6) . .
C43 C44 C47 119.5(7) . .
C45 C44 C47 122.5(6) . .
C44 C45 H45 119.4 . .
C44 C45 C46 121.2(5) . .
C46 C45 H45 119.4 . .
C41 C46 H46 119.5 . .
C45 C46 C41 120.9(6) . .
C45 C46 H46 119.5 . .
C44 C47 H47A 108.0 . .
C44 C47 H47B 108.0 . .
H47A C47 H47B 107.2 . .
C48 C47 C44 117.2(7) . .
C48 C47 H47A 108.0 . .
C48 C47 H47B 108.0 . .
C47 C48 H48A 110.9 . .
C47 C48 H48B 110.9 . .
C47 C48 C49 104.3(9) . .
H48A C48 H48B 108.9 . .
C49 C48 H48A 110.9 . .
C49 C48 H48B 110.9 . .
C48 C49 H49A 110.4 . .
C48 C49 H49B 110.4 . .
H49A C49 H49B 108.6 . .
C50 C49 C48 106.7(9) . .
C50 C49 H49A 110.4 . .
C50 C49 H49B 110.4 . .
C49 C50 H50A 111.6 . .
C49 C50 H50B 111.6 . .
C49 C50 C51 101.1(9) . .
H50A C50 H50B 109.4 . .
C51 C50 H50A 111.6 . .
C51 C50 H50B 111.6 . .
C50 C51 H51A 112.3 . .
C50 C51 H51B 112.3 . .
H51A C51 H51B 109.9 . .
C52 C51 C50 97.3(9) . .
C52 C51 H51A 112.3 . .
C52 C51 H51B 112.3 . .
C51 C52 H52A 109.5 . .
C51 C52 H52B 109.5 . .
C51 C52 H52C 109.5 . .
H52A C52 H52B 109.5 . .
H52A C52 H52C 109.5 . .
H52B C52 H52C 109.5 . .
C54 C53 C40 123.3(5) . .
C54 C53 C58 118.0(5) . .
C58 C53 C40 118.6(5) . .
C53 C54 H54 120.1 . .
C53 C54 C55 119.8(6) . .
C55 C54 H54 120.1 . .
C54 C55 H55 119.0 . .
C56 C55 C54 122.0(6) . .
C56 C55 H55 119.0 . .
C55 C56 C59 121.5(7) . .
C57 C56 C55 118.0(5) . .
C57 C56 C59 120.5(6) . .
C56 C57 H57 119.6 . .
C56 C57 C58 120.8(5) . .
C58 C57 H57 119.6 . .
C53 C58 C57 121.0(5) . .
C53 C58 H58 119.5 . .
C57 C58 H58 119.5 . .
C56 C59 H59A 109.1 . .
C56 C59 H59B 109.1 . .
H59A C59 H59B 107.9 . .
C60 C59 C56 112.3(5) . .
C60 C59 H59A 109.1 . .
C60 C59 H59B 109.1 . .
C59 C60 H60A 108.9 . .
C59 C60 H60B 108.9 . .
C59 C60 C61 113.5(6) . .
H60A C60 H60B 107.7 . .
C61 C60 H60A 108.9 . .
C61 C60 H60B 108.9 . .
C60 C61 H61A 107.9 . .
C60 C61 H61B 107.9 . .
H61A C61 H61B 107.2 . .
C62 C61 C60 117.4(8) . .
C62 C61 H61A 107.9 . .
C62 C61 H61B 107.9 . .
C61 C62 H62A 107.8 . .
C61 C62 H62B 107.8 . .
C61 C62 C63 118.1(11) . .
H62A C62 H62B 107.1 . .
C63 C62 H62A 107.8 . .
C63 C62 H62B 107.8 . .
C62 C63 H63A 109.3 . .
C62 C63 H63B 109.3 . .
H63A C63 H63B 107.9 . .
C64 C63 C62 111.7(12) . .
C64 C63 H63A 109.3 . .
C64 C63 H63B 109.3 . .
C63 C64 H64A 109.5 . .
C63 C64 H64B 109.5 . .
C63 C64 H64C 109.5 . .
H64A C64 H64B 109.5 . .
H64A C64 H64C 109.5 . .
H64B C64 H64C 109.5 . .

loop_
_geom_bond_atom_site_label_1
_geom_bond_atom_site_label_2
_geom_bond_distance
_geom_bond_site_symmetry_2
S1 C1 1.705(5) .
S1 C4 1.706(4) .
S2 C33 1.719(5) .
S2 C36 1.704(4) .
C1 H1 0.9300 .
C1 C2 1.361(7) .
C2 H2 0.9300 .
C2 C3 1.433(6) .
C3 C4 1.363(6) .
C3 C8 1.528(6) .
C4 C5 1.455(6) .
C5 C6 1.387(6) .
C5 C7 1.404(6) 2_767
C6 H6 0.9300 .
C6 C7 1.360(6) .
C7 C5 1.404(6) 2_767
C7 C8 1.552(6) 2_767
C8 C7 1.552(6) 2_767
C8 C9 1.528(6) .
C8 C21 1.542(7) .
C9 C10 1.382(7) .
C9 C14 1.374(7) .
C10 H10 0.9300 .
C10 C11 1.396(8) .
C11 H11 0.9300 .
C11 C12 1.396(9) .
C12 C13 1.349(8) .
C12 C15 1.510(7) .
C13 H13 0.9300 .
C13 C14 1.390(7) .
C14 H14 0.9300 .
C15 H15A 0.9700 .
C15 H15B 0.9700 .
C15 C16 1.522(8) .
C16 H16A 0.9700 .
C16 H16B 0.9700 .
C16 C17 1.521(8) .
C17 H17A 0.9700 .
C17 H17B 0.9700 .
C17 C18 1.458(10) .
C18 H18A 0.9700 .
C18 H18B 0.9700 .
C18 C19 1.810(16) .
C19 H19A 0.9700 .
C19 H19B 0.9700 .
C19 C20 1.510(9) .
C20 H20A 0.9600 .
C20 H20B 0.9600 .
C20 H20C 0.9600 .
C21 C22 1.374(6) .
C21 C26 1.365(7) .
C22 H22 0.9300 .
C22 C23 1.386(8) .
C23 H23 0.9300 .
C23 C24 1.375(9) .
C24 C25 1.384(8) .
C24 C27 1.499(9) .
C25 H25 0.9300 .
C25 C26 1.380(8) .
C26 H26 0.9300 .
C27 H27A 0.9700 .
C27 H27B 0.9700 .
C27 C28 1.513(14) .
C28 H28A 0.9700 .
C28 H28B 0.9700 .
C28 C29 1.497(9) .
C29 H29A 0.9700 .
C29 H29B 0.9700 .
C29 C30 1.537(9) .
C30 H30A 0.9700 .
C30 H30B 0.9700 .
C30 C31 1.454(15) .
C31 H31A 0.9700 .
C31 H31B 0.9700 .
C31 C32 1.653(18) .
C32 H32A 0.9600 .
C32 H32B 0.9600 .
C32 H32C 0.9600 .
C33 H33 0.9300 .
C33 C34 1.347(7) .
C34 H34 0.9300 .
C34 C35 1.393(6) .
C35 C36 1.370(6) .
C35 C40 1.542(6) .
C36 C37 1.452(6) .
C37 C38 1.413(6) .
C37 C39 1.395(6) 2_556
C38 C39 1.373(6) .
C38 C40 1.550(6) .
C39 C37 1.395(6) 2_556
C39 H39 0.9300 .
C40 C41 1.531(7) .
C40 C53 1.535(6) .
C41 C42 1.376(7) .
C41 C46 1.393(6) .
C42 H42 0.9300 .
C42 C43 1.392(8) .
C43 H43 0.9300 .
C43 C44 1.365(9) .
C44 C45 1.366(9) .
C44 C47 1.530(10) .
C45 H45 0.9300 .
C45 C46 1.373(8) .
C46 H46 0.9300 .
C47 H47A 0.9700 .
C47 H47B 0.9700 .
C47 C48 1.387(12) .
C48 H48A 0.9700 .
C48 H48B 0.9700 .
C48 C49 1.605(14) .
C49 H49A 0.9700 .
C49 H49B 0.9700 .
C49 C50 1.480(8) .
C50 H50A 0.9700 .
C50 H50B 0.9700 .
C50 C51 1.542(8) .
C51 H51A 0.9700 .
C51 H51B 0.9700 .
C51 C52 1.481(8) .
C52 H52A 0.9600 .
C52 H52B 0.9600 .
C52 H52C 0.9600 .
C53 C54 1.350(8) .
C53 C58 1.384(7) .
C54 H54 0.9300 .
C54 C55 1.407(8) .
C55 H55 0.9300 .
C55 C56 1.363(9) .
C56 C57 1.348(8) .
C56 C59 1.520(8) .
C57 H57 0.9300 .
C57 C58 1.395(7) .
C58 H58 0.9300 .
C59 H59A 0.9700 .
C59 H59B 0.9700 .
C59 C60 1.497(9) .
C60 H60A 0.9700 .
C60 H60B 0.9700 .
C60 C61 1.518(11) .
C61 H61A 0.9700 .
C61 H61B 0.9700 .
C61 C62 1.434(13) .
C62 H62A 0.9700 .
C62 H62B 0.9700 .
C62 C63 1.534(9) .
C63 H63A 0.9700 .
C63 H63B 0.9700 .
C63 C64 1.516(9) .
C64 H64A 0.9600 .
C64 H64B 0.9600 .
C64 H64C 0.9600 .
